data_2213165
loop_
_publ_author_name
'D. Gayathri'
'D. Velmurugan'
'K. Ravikumar'
'S. Devaraj'
'M. Kandaswamy'

_publ_section_title
;
 1-{2-[(4-Nitrobenzylidene)amino]phenyl}-3-phenylthiourea
;
_journal_coeditor_code BT2319
_journal_issue 5
_journal_name_full 'Acta Crystallographica Section E'
_journal_page_first o2226
_journal_page_last o2227
_journal_paper_doi 10.1107/S1600536807016157
_journal_volume 63
_journal_year 2007
_chemical_formula_iupac 'C20 H16 N4 O2 S'
_chemical_formula_moiety 'C20 H16 N4 O2 S'
_chemical_formula_sum 'C20 H16 N4 O2 S'
_chemical_formula_weight 376.43
_chemical_name_systematic
;
1-{2-[(4-Nitrobenzylidene)amino]phenyl}-3-phenylthiourea
;
_space_group_IT_number 2
_symmetry_cell_setting triclinic
_symmetry_space_group_name_Hall '-P 1'
_symmetry_space_group_name_H-M 'P -1'
_atom_sites_solution_hydrogens geom
_atom_sites_solution_primary direct
_atom_sites_solution_secondary difmap
_audit_creation_method SHELXL-97
_cell_angle_alpha 84.7760(10)
_cell_angle_beta 85.6750(10)
_cell_angle_gamma 75.4050(10)
_cell_formula_units_Z 2
_cell_length_a 7.2705(6)
_cell_length_b 11.0178(9)
_cell_length_c 12.0137(9)
_cell_measurement_reflns_used 2097
_cell_measurement_temperature 293(2)
_cell_measurement_theta_max 25.00
_cell_measurement_theta_min 1.70
_cell_volume 926.06(13)
_computing_cell_refinement 'SAINT (Bruker, 2001)'
_computing_data_collection 'SMART (Bruker, 2001)'
_computing_data_reduction SAINT
_computing_molecular_graphics 'PLATON (Spek, 2003)'
_computing_publication_material 'SHELXL97 and PARST (Nardelli, 1995)'
_computing_structure_refinement 'SHELXL97 (Sheldrick, 1997)'
_computing_structure_solution 'SHELXS97 (Sheldrick, 1997)'
_diffrn_ambient_temperature 293(2)
_diffrn_measured_fraction_theta_full 0.997
_diffrn_measured_fraction_theta_max 0.946
_diffrn_measurement_device 'Bruker SMART APEX'
_diffrn_measurement_device_type 'Bruker SMART APEX CCD Area Detector'
_diffrn_measurement_method \w
_diffrn_radiation_monochromator graphite
_diffrn_radiation_source 'fine-focus sealed tube'
_diffrn_radiation_type MoK\a
_diffrn_radiation_wavelength 0.71073
_diffrn_reflns_av_R_equivalents 0.0213
_diffrn_reflns_av_sigmaI/netI 0.0267
_diffrn_reflns_limit_h_max 9
_diffrn_reflns_limit_h_min -9
_diffrn_reflns_limit_k_max 14
_diffrn_reflns_limit_k_min -13
_diffrn_reflns_limit_l_max 15
_diffrn_reflns_limit_l_min -15
_diffrn_reflns_number 10737
_diffrn_reflns_theta_full 25.00
_diffrn_reflns_theta_max 28.01
_diffrn_reflns_theta_min 1.70
_diffrn_standards_number 0
_exptl_absorpt_coefficient_mu 0.198
_exptl_absorpt_correction_type none
_exptl_crystal_colour yellow
_exptl_crystal_density_diffrn 1.350
_exptl_crystal_density_method 'not measured'
_exptl_crystal_description needle
_exptl_crystal_F_000 392
_exptl_crystal_size_max 0.28
_exptl_crystal_size_mid 0.23
_exptl_crystal_size_min 0.22
_refine_diff_density_max 0.642
_refine_diff_density_min -0.424
_refine_ls_extinction_method none
_refine_ls_goodness_of_fit_ref 1.027
_refine_ls_hydrogen_treatment constr
_refine_ls_matrix_type full
_refine_ls_number_parameters 244
_refine_ls_number_reflns 4234
_refine_ls_number_restraints 0
_refine_ls_restrained_S_all 1.027
_refine_ls_R_factor_all 0.0708
_refine_ls_R_factor_gt 0.0561
_refine_ls_shift/su_max 0.000
_refine_ls_shift/su_mean 0.000
_refine_ls_structure_factor_coef Fsqd
_refine_ls_weighting_details 'calc w=1/[\s^2^(Fo^2^)+(0.0766P)^2^+0.2898P] where P=(Fo^2^+2Fc^2^)/3'
_refine_ls_weighting_scheme calc
_refine_ls_wR_factor_gt 0.1444
_refine_ls_wR_factor_ref 0.1545
_reflns_number_gt 3312
_reflns_number_total 4234
_reflns_threshold_expression I>2\s(I)
_cod_data_source_file bt2319.cif
_cod_data_source_block I
_cod_database_code 2213165
_cod_database_fobs_code 2213165

loop_
_symmetry_equiv_pos_as_xyz
'x, y, z'
'-x, -y, -z'

loop_
_atom_site_type_symbol
_atom_site_label
_atom_site_fract_x
_atom_site_fract_y
_atom_site_fract_z
_atom_site_U_iso_or_equiv
_atom_site_adp_type
_atom_site_calc_flag
_atom_site_refinement_flags
_atom_site_occupancy
C C1 -0.1095(3) 0.3230(3) 0.05885(18) 0.0628(6) Uani d . 1
C C2 -0.1895(3) 0.4397(3) 0.09541(18) 0.0637(6) Uani d . 1
H H2 -0.3141 0.4814 0.0803 0.076 Uiso calc R 1
C C3 -0.0806(3) 0.4939(2) 0.15534(17) 0.0574(5) Uani d . 1
H H3 -0.1323 0.5732 0.1810 0.069 Uiso calc R 1
C C4 0.1061(3) 0.43109(19) 0.17780(16) 0.0484(4) Uani d . 1
C C5 0.1828(3) 0.3132(2) 0.1384(2) 0.0634(6) Uani d . 1
H H5 0.3080 0.2713 0.1521 0.076 Uiso calc R 1
C C6 0.0752(4) 0.2579(2) 0.0791(2) 0.0731(7) Uani d . 1
H H6 0.1256 0.1786 0.0533 0.088 Uiso calc R 1
C C7 0.2196(3) 0.49084(19) 0.24128(17) 0.0489(4) Uani d . 1
H H7 0.1641 0.5696 0.2671 0.059 Uiso calc R 1
C C8 0.4991(3) 0.50114(16) 0.31886(15) 0.0423(4) Uani d . 1
C C9 0.4702(3) 0.63112(17) 0.31308(17) 0.0505(5) Uani d . 1
H H9 0.3741 0.6817 0.2706 0.061 Uiso calc R 1
C C10 0.5828(3) 0.68566(18) 0.36981(19) 0.0552(5) Uani d . 1
H H10 0.5625 0.7727 0.3658 0.066 Uiso calc R 1
C C11 0.7255(3) 0.61059(18) 0.43251(18) 0.0527(5) Uani d . 1
H H11 0.7987 0.6477 0.4725 0.063 Uiso calc R 1
C C12 0.7615(3) 0.48070(17) 0.43670(17) 0.0487(5) Uani d . 1
H H12 0.8603 0.4311 0.4778 0.058 Uiso calc R 1
C C13 0.6501(2) 0.42476(15) 0.37959(15) 0.0405(4) Uani d . 1
C C14 0.7935(3) 0.19366(17) 0.42570(18) 0.0472(4) Uani d . 1
C C15 0.6509(3) 0.05402(17) 0.32484(18) 0.0495(5) Uani d . 1
C C16 0.7169(4) -0.0023(3) 0.2273(2) 0.0849(8) Uani d . 1
H H16 0.8449 -0.0161 0.2040 0.102 Uiso calc R 1
C C17 0.5901(7) -0.0385(3) 0.1638(3) 0.1097(12) Uani d . 1
H H17 0.6339 -0.0764 0.0976 0.132 Uiso calc R 1
C C18 0.4036(6) -0.0189(3) 0.1976(3) 0.0929(10) Uani d . 1
H H18 0.3203 -0.0443 0.1550 0.112 Uiso calc R 1
C C19 0.3391(4) 0.0368(2) 0.2922(3) 0.0765(8) Uani d . 1
H H19 0.2107 0.0506 0.3145 0.092 Uiso calc R 1
C C20 0.4607(3) 0.0741(2) 0.3570(2) 0.0581(5) Uani d . 1
H H20 0.4141 0.1128 0.4225 0.070 Uiso calc R 1
N N1 -0.2223(4) 0.2636(3) -0.0067(2) 0.0891(7) Uani d . 1
N N2 0.3918(2) 0.43809(14) 0.26203(13) 0.0452(4) Uani d . 1
N N3 0.6750(2) 0.29417(13) 0.37475(14) 0.0458(4) Uani d . 1
H H3A 0.6003 0.2749 0.3309 0.055 Uiso calc R 1
N N4 0.7809(2) 0.08095(14) 0.39625(18) 0.0615(5) Uani d . 1
H H4 0.8623 0.0168 0.4243 0.074 Uiso calc R 1
O O1 -0.3868(3) 0.3159(3) -0.0204(2) 0.1196(9) Uani d . 1
O O2 -0.1433(4) 0.1658(3) -0.0472(3) 0.1571(14) Uani d . 1
S S1 0.95048(8) 0.19689(5) 0.52110(6) 0.0677(2) Uani d . 1

loop_
_atom_site_aniso_label
_atom_site_aniso_U_11
_atom_site_aniso_U_22
_atom_site_aniso_U_33
_atom_site_aniso_U_12
_atom_site_aniso_U_13
_atom_site_aniso_U_23
C1 0.0581(13) 0.0863(17) 0.0510(12) -0.0303(12) -0.0160(10) 0.0032(11)
C2 0.0392(10) 0.0993(18) 0.0507(12) -0.0147(11) -0.0077(9) 0.0012(11)
C3 0.0414(10) 0.0736(14) 0.0530(12) -0.0061(10) -0.0040(9) -0.0043(10)
C4 0.0424(10) 0.0541(11) 0.0479(10) -0.0115(8) -0.0098(8) 0.0057(8)
C5 0.0534(12) 0.0581(13) 0.0788(15) -0.0078(10) -0.0271(11) -0.0031(11)
C6 0.0715(15) 0.0627(14) 0.0878(17) -0.0127(12) -0.0304(13) -0.0082(12)
C7 0.0459(10) 0.0459(10) 0.0531(11) -0.0077(8) -0.0076(8) -0.0008(8)
C8 0.0419(9) 0.0379(9) 0.0466(10) -0.0088(7) -0.0050(8) -0.0010(7)
C9 0.0511(11) 0.0381(9) 0.0590(12) -0.0051(8) -0.0111(9) 0.0029(8)
C10 0.0626(12) 0.0329(9) 0.0704(13) -0.0119(9) -0.0092(10) -0.0008(9)
C11 0.0553(11) 0.0408(10) 0.0665(13) -0.0176(9) -0.0115(10) -0.0051(9)
C12 0.0454(10) 0.0394(9) 0.0628(12) -0.0104(8) -0.0153(9) -0.0015(8)
C13 0.0391(9) 0.0327(8) 0.0496(10) -0.0088(7) -0.0046(7) -0.0003(7)
C14 0.0367(9) 0.0352(9) 0.0705(13) -0.0074(7) -0.0131(8) -0.0032(8)
C15 0.0538(11) 0.0329(9) 0.0638(12) -0.0109(8) -0.0186(9) -0.0007(8)
C16 0.0826(18) 0.0882(19) 0.0799(18) -0.0106(15) 0.0003(15) -0.0189(15)
C17 0.155(4) 0.102(2) 0.0713(19) -0.012(2) -0.028(2) -0.0353(17)
C18 0.128(3) 0.0580(15) 0.104(2) -0.0256(17) -0.069(2) -0.0026(15)
C19 0.0696(15) 0.0665(15) 0.103(2) -0.0304(12) -0.0390(14) 0.0116(14)
C20 0.0567(12) 0.0551(12) 0.0653(13) -0.0160(10) -0.0157(10) -0.0022(10)
N1 0.0793(16) 0.129(2) 0.0734(15) -0.0446(16) -0.0250(12) -0.0107(15)
N2 0.0434(8) 0.0408(8) 0.0513(9) -0.0089(6) -0.0118(7) 0.0006(7)
N3 0.0428(8) 0.0328(7) 0.0639(10) -0.0088(6) -0.0193(7) -0.0030(7)
N4 0.0539(10) 0.0314(8) 0.1013(14) -0.0054(7) -0.0381(10) -0.0029(8)
O1 0.0772(14) 0.182(3) 0.1140(18) -0.0446(15) -0.0398(12) -0.0231(16)
O2 0.127(2) 0.171(3) 0.196(3) -0.037(2) -0.054(2) -0.098(3)
S1 0.0580(3) 0.0374(3) 0.1112(5) -0.0073(2) -0.0466(3) -0.0022(3)

loop_
_atom_type_symbol
_atom_type_description
_atom_type_scat_dispersion_real
_atom_type_scat_dispersion_imag
_atom_type_scat_source
C C 0.0033 0.0016 'International Tables Vol C Tables 4.2.6.8 and 6.1.1.4'
H H 0.0000 0.0000 'International Tables Vol C Tables 4.2.6.8 and 6.1.1.4'
N N 0.0061 0.0033 'International Tables Vol C Tables 4.2.6.8 and 6.1.1.4'
O O 0.0106 0.0060 'International Tables Vol C Tables 4.2.6.8 and 6.1.1.4'
S S 0.1246 0.1234 'International Tables Vol C Tables 4.2.6.8 and 6.1.1.4'

loop_
_geom_angle_atom_site_label_1
_geom_angle_atom_site_label_2
_geom_angle_atom_site_label_3
_geom_angle
C2 C1 C6 122.8(2)
C2 C1 N1 119.3(2)
C6 C1 N1 117.9(2)
C1 C2 C3 118.3(2)
C1 C2 H2 120.9
C3 C2 H2 120.9
C2 C3 C4 120.6(2)
C2 C3 H3 119.7
C4 C3 H3 119.7
C5 C4 C3 119.3(2)
C5 C4 C7 120.94(18)
C3 C4 C7 119.7(2)
C6 C5 C4 120.5(2)
C6 C5 H5 119.7
C4 C5 H5 119.7
C5 C6 C1 118.5(2)
C5 C6 H6 120.8
C1 C6 H6 120.8
N2 C7 C4 121.97(19)
N2 C7 H7 119.0
C4 C7 H7 119.0
C9 C8 C13 119.42(17)
C9 C8 N2 123.97(17)
C13 C8 N2 116.52(15)
C10 C9 C8 120.55(18)
C10 C9 H9 119.7
C8 C9 H9 119.7
C11 C10 C9 119.71(18)
C11 C10 H10 120.1
C9 C10 H10 120.1
C10 C11 C12 120.91(18)
C10 C11 H11 119.5
C12 C11 H11 119.5
C13 C12 C11 119.92(17)
C13 C12 H12 120.0
C11 C12 H12 120.0
C12 C13 N3 125.43(16)
C12 C13 C8 119.41(16)
N3 C13 C8 115.2(2)
N4 C14 N3 115.2(2)
N4 C14 S1 118.40(10)
N3 C14 S1 126.40(10)
C16 C15 C20 119.1(2)
C16 C15 N4 120.1(2)
C20 C15 N4 120.6(2)
C15 C16 C17 119.3(3)
C15 C16 H16 120.4
C17 C16 H16 120.4
C18 C17 C16 120.6(3)
C18 C17 H17 119.7
C16 C17 H17 119.7
C19 C18 C17 120.1(3)
C19 C18 H18 120.0
C17 C18 H18 120.0
C18 C19 C20 120.8(3)
C18 C19 H19 119.6
C20 C19 H19 119.6
C15 C20 C19 120.1(2)
C15 C20 H20 120.0
C19 C20 H20 120.0
O1 N1 O2 122.8(3)
O1 N1 C1 118.9(3)
O2 N1 C1 118.3(3)
C7 N2 C8 120.3(2)
C14 N3 C13 132.4(2)
C14 N3 H3A 113.8
C13 N3 H3A 113.8
C14 N4 C15 128.6(2)
C14 N4 H4 115.7
C15 N4 H4 115.7

loop_
_geom_bond_atom_site_label_1
_geom_bond_atom_site_label_2
_geom_bond_distance
C1 C2 1.368(4)
C1 C6 1.381(3)
C1 N1 1.478(3)
C2 C3 1.381(3)
C2 H2 0.9300
C3 C4 1.393(3)
C3 H3 0.9300
C4 C5 1.389(3)
C4 C7 1.469(3)
C5 C6 1.376(3)
C5 H5 0.9300
C6 H6 0.9300
C7 N2 1.273(2)
C7 H7 0.9300
C8 C9 1.390(2)
C8 C13 1.410(2)
C8 N2 1.413(2)
C9 C10 1.379(3)
C9 H9 0.9300
C10 C11 1.379(3)
C10 H10 0.9300
C11 C12 1.385(3)
C11 H11 0.9300
C12 C13 1.385(2)
C12 H12 0.9300
C13 N3 1.410(2)
C14 N4 1.348(2)
C14 N3 1.348(2)
C14 S1 1.686(2)
C15 C16 1.373(3)
C15 C20 1.375(3)
C15 N4 1.424(2)
C16 C17 1.392(5)
C16 H16 0.9300
C17 C18 1.355(5)
C17 H17 0.9300
C18 C19 1.338(4)
C18 H18 0.9300
C19 C20 1.379(3)
C19 H19 0.9300
C20 H20 0.9300
N1 O1 1.206(3)
N1 O2 1.212(4)
N3 H3A 0.8600
N4 H4 0.8600

loop_
_geom_hbond_atom_site_label_D
_geom_hbond_atom_site_label_H
_geom_hbond_atom_site_label_A
_geom_hbond_site_symmetry_A
_geom_hbond_distance_DH
_geom_hbond_distance_HA
_geom_hbond_distance_DA
_geom_hbond_angle_DHA
N3 H3A N2 . 0.86 2.18 2.640(2) 113.1
C12 H12 S1 . 0.93 2.51 3.188(2) 129.7
N4 H4 S1 2_756 0.86 2.46 3.301(2) 165.1
C18 H18 O2 2_555 0.93 2.56 3.472(5) 166.4

loop_
_geom_torsion_atom_site_label_1
_geom_torsion_atom_site_label_2
_geom_torsion_atom_site_label_3
_geom_torsion_atom_site_label_4
_geom_torsion
C6 C1 C2 C3 -0.2(4)
N1 C1 C2 C3 -179.2(2)
C1 C2 C3 C4 0.0(3)
C2 C3 C4 C5 0.6(3)
C2 C3 C4 C7 179.73(19)
C3 C4 C5 C6 -1.0(3)
C7 C4 C5 C6 179.9(2)
C4 C5 C6 C1 0.8(4)
C2 C1 C6 C5 -0.2(4)
N1 C1 C6 C5 178.9(2)
C5 C4 C7 N2 0.5(3)
C3 C4 C7 N2 -178.68(19)
C13 C8 C9 C10 -2.6(3)
N2 C8 C9 C10 -179.07(19)
C8 C9 C10 C11 0.2(3)
C9 C10 C11 C12 2.0(3)
C10 C11 C12 C13 -1.6(3)
C11 C12 C13 N3 178.23(18)
C11 C12 C13 C8 -0.9(3)
C9 C8 C13 C12 3.0(3)
N2 C8 C13 C12 179.66(17)
C9 C8 C13 N3 -176.23(17)
N2 C8 C13 N3 0.5(2)
C20 C15 C16 C17 -0.4(4)
N4 C15 C16 C17 174.1(3)
C15 C16 C17 C18 -0.2(5)
C16 C17 C18 C19 0.7(5)
C17 C18 C19 C20 -0.6(4)
C16 C15 C20 C19 0.6(3)
N4 C15 C20 C19 -173.94(19)
C18 C19 C20 C15 -0.1(4)
C2 C1 N1 O1 -4.7(4)
C6 C1 N1 O1 176.2(3)
C2 C1 N1 O2 173.2(3)
C6 C1 N1 O2 -5.9(4)
C4 C7 N2 C8 177.05(16)
C9 C8 N2 C7 -29.5(3)
C13 C8 N2 C7 153.95(18)
N4 C14 N3 C13 -177.39(19)
S1 C14 N3 C13 3.1(3)
C12 C13 N3 C14 5.3(3)
C8 C13 N3 C14 -175.6(2)
N3 C14 N4 C15 -4.8(3)
S1 C14 N4 C15 174.8(2)
C16 C15 N4 C14 117.3(3)
C20 C15 N4 C14 -68.3(3)
